data_7718768
loop_
_publ_author_name
'Hou, Chuan-Bing'
'Guo, Gui-Xiong'
'Dai, Li-Xiong'
'Li, Ying-Yu'
'Wang, Lin-Lin'
'Song, Hui-Hua'
'Xin, Xiu-Lan'
'Han, Hong-Liang'
'Wang, Xue-Dong'
'Li, Xing-Ru'
'Jin, Qiong-Hua'

_publ_section_title
;
 Construction and characterization of rare earth complexes for efficient
 emission tuning by tetraethyl ethylenebisphosphonate and tridentate
 chelating nitrogen ligands.
;
_journal_issue 24
_journal_name_full 'Dalton transactions (Cambridge, England : 2003)'
_journal_page_first 9594
_journal_page_last 9604
_journal_paper_doi 10.1039/d5dt00963d
_journal_volume 54
_journal_year 2025
_chemical_formula_sum 'C46 H48 Eu2 N18 O24 P2'
_chemical_formula_weight 1602.88
_space_group_IT_number 2
_space_group_name_Hall '-P 1'
_space_group_name_H-M_alt 'P -1'
_symmetry_cell_setting triclinic
_symmetry_space_group_name_H-M 'P -1'
_atom_sites_solution_hydrogens geom
_atom_sites_solution_primary direct
_atom_sites_solution_secondary difmap
_audit_creation_method SHELXL-97
_audit_update_record
;
2024-10-11 deposited with the CCDC.	2025-05-19 downloaded from the CCDC.
;
_cell_angle_alpha 100.363(3)
_cell_angle_beta 95.237(2)
_cell_angle_gamma 95.108(2)
_cell_formula_units_Z 1
_cell_length_a 9.6148(11)
_cell_length_b 11.6122(13)
_cell_length_c 14.1943(15)
_cell_measurement_reflns_used 2379
_cell_measurement_temperature 293(2)
_cell_measurement_theta_max 27.668
_cell_measurement_theta_min 2.936
_cell_volume 1543.4(3)
_computing_cell_refinement 'Bruker SMART'
_computing_data_collection 'Bruker SMART'
_computing_data_reduction 'Bruker SHELXTL'
_computing_molecular_graphics 'Bruker SHELXTL'
_computing_publication_material 'Bruker SHELXTL'
_computing_structure_refinement 'SHELXL-97 (Sheldrick, 1997)'
_computing_structure_solution 'SHELXS-97 (Sheldrick, 1990)'
_diffrn_ambient_temperature 293(2)
_diffrn_measured_fraction_theta_full 0.984
_diffrn_measured_fraction_theta_max 0.984
_diffrn_measurement_device_type 'CCD area detector'
_diffrn_measurement_method 'phi and omega scans'
_diffrn_radiation_monochromator graphite
_diffrn_radiation_source 'fine-focus sealed tube'
_diffrn_radiation_type MoK\a
_diffrn_radiation_wavelength 0.71073
_diffrn_reflns_av_R_equivalents 0.0590
_diffrn_reflns_av_sigmaI/netI 0.0924
_diffrn_reflns_limit_h_max 11
_diffrn_reflns_limit_h_min -11
_diffrn_reflns_limit_k_max 13
_diffrn_reflns_limit_k_min -13
_diffrn_reflns_limit_l_max 11
_diffrn_reflns_limit_l_min -16
_diffrn_reflns_number 7857
_diffrn_reflns_theta_full 25.02
_diffrn_reflns_theta_max 25.02
_diffrn_reflns_theta_min 2.09
_exptl_absorpt_coefficient_mu 2.158
_exptl_absorpt_correction_T_max 0.8814
_exptl_absorpt_correction_T_min 0.7378
_exptl_absorpt_correction_type multi-scan
_exptl_absorpt_process_details sadabs
_exptl_crystal_colour yellow
_exptl_crystal_density_diffrn 1.725
_exptl_crystal_density_method 'not measured'
_exptl_crystal_description block
_exptl_crystal_F_000 798
_exptl_crystal_size_max 0.15
_exptl_crystal_size_mid 0.11
_exptl_crystal_size_min 0.06
_refine_diff_density_max 2.344
_refine_diff_density_min -2.521
_refine_diff_density_rms 0.207
_refine_ls_extinction_method none
_refine_ls_goodness_of_fit_ref 1.078
_refine_ls_hydrogen_treatment mixed
_refine_ls_matrix_type full
_refine_ls_number_parameters 433
_refine_ls_number_reflns 5367
_refine_ls_number_restraints 306
_refine_ls_restrained_S_all 1.051
_refine_ls_R_factor_all 0.0990
_refine_ls_R_factor_gt 0.0777
_refine_ls_shift/su_max 0.001
_refine_ls_shift/su_mean 0.000
_refine_ls_structure_factor_coef Fsqd
_refine_ls_weighting_details 'calc w=1/[\s^2^(Fo^2^)+(0.1232P)^2^+1.7853P] where P=(Fo^2^+2Fc^2^)/3'
_refine_ls_weighting_scheme calc
_refine_ls_wR_factor_gt 0.1993
_refine_ls_wR_factor_ref 0.2113
_reflns_number_gt 4091
_reflns_number_total 5367
_reflns_threshold_expression >2sigma(I)
_cod_data_source_file d5dt00963d2.cif
_cod_data_source_block 220602d
_cod_depositor_comments
;
The following automatic conversions were performed:

data item '_symmetry_cell_setting' value 'Triclinic' was changed to
'triclinic' in accordance with the
/home/data/users/saulius/crontab/automatic-downloads/rss-feeds/RSC/lib/dictionaries/cif_core.dic
dictionary named 'cif_core.dic' version 2.4.2 last updated on
2011-04-26.

Automatic conversion script
Id: cif_fix_values 8170 2020-07-09 18:12:32Z antanas 

 Adding full bibliography for 7718766--7718775.cif.
;
_cod_original_sg_symbol_H-M P-1
_cod_database_code 7718768

loop_
_symmetry_equiv_pos_as_xyz
'x, y, z'
'-x, -y, -z'

loop_
_atom_site_label
_atom_site_type_symbol
_atom_site_fract_x
_atom_site_fract_y
_atom_site_fract_z
_atom_site_U_iso_or_equiv
_atom_site_adp_type
_atom_site_occupancy
_atom_site_symmetry_multiplicity
_atom_site_calc_flag
_atom_site_refinement_flags
_atom_site_disorder_assembly
_atom_site_disorder_group
Eu1 Eu 0.31508(6) 0.29301(5) 0.69140(4) 0.0355(2) Uani 1 1 d . . .
N1 N 0.2580(9) 0.2434(7) 0.5060(6) 0.0351(19) Uani 1 1 d . . .
N2 N 0.1102(10) 0.2534(9) 0.3668(7) 0.049(2) Uani 1 1 d . . .
N3 N 0.3243(10) 0.1653(8) 0.3530(6) 0.043(2) Uani 1 1 d . . .
N4 N 0.0838(9) 0.3605(8) 0.6184(6) 0.038(2) Uani 1 1 d . . .
N5 N 0.5066(10) 0.1982(8) 0.5907(6) 0.041(2) Uani 1 1 d . . .
N6 N 0.2556(16) 0.1047(15) 0.1487(13) 0.092(4) Uani 0.740(13) 1 d PDU A 1
N6' N 0.294(5) 0.142(3) 0.153(4) 0.092(4) Uani 0.260(13) 1 d PD A 2
N7 N 0.4485(10) 0.1456(10) 0.8182(8) 0.049(2) Uani 1 1 d . . .
N8 N 0.4998(11) 0.4984(9) 0.6596(7) 0.050(2) Uani 1 1 d . . .
N9 N 0.0804(11) 0.1264(10) 0.7203(8) 0.054(3) Uani 1 1 d . . .
O1 O 0.2853(8) 0.4471(7) 0.8199(6) 0.051(2) Uani 1 1 d . . .
O2 O 0.2214(10) 0.5672(9) 0.9656(6) 0.072(3) Uani 1 1 d . . .
O3 O 0.3701(11) 0.6671(9) 0.8568(8) 0.074(3) Uani 1 1 d . . .
O4 O 0.4666(10) 0.2564(8) 0.8327(6) 0.060(2) Uani 1 1 d . . .
O5 O 0.3768(10) 0.0942(8) 0.7415(7) 0.057(2) Uani 1 1 d . . .
O6 O 0.5013(13) 0.0929(10) 0.8768(8) 0.089(3) Uani 1 1 d . . .
O7 O 0.5431(8) 0.4367(7) 0.7197(7) 0.053(2) Uani 1 1 d . . .
O8 O 0.3754(9) 0.4684(8) 0.6199(6) 0.055(2) Uani 1 1 d . . .
O9 O 0.5741(11) 0.5832(9) 0.6435(9) 0.081(3) Uani 1 1 d . . .
O10 O 0.1314(9) 0.2149(8) 0.7825(6) 0.054(2) Uani 1 1 d . . .
O11 O 0.1246(9) 0.1177(7) 0.6359(6) 0.052(2) Uani 1 1 d . . .
O12 O -0.0100(12) 0.0536(11) 0.7349(9) 0.092(4) Uani 1 1 d . . .
P1 P 0.3397(3) 0.5511(3) 0.8961(2) 0.0487(8) Uani 1 1 d . . .
C1 C 0.5018(13) 0.5441(12) 0.9644(9) 0.057(3) Uani 1 1 d . . .
H1A H 0.5704 0.5227 0.9201 0.069 Uiso 1 1 calc R . .
H1B H 0.5342 0.6222 1.0012 0.069 Uiso 1 1 calc R . .
C2 C 0.1435(11) 0.2719(9) 0.4627(8) 0.038(2) Uani 1 1 d . . .
C3 C 0.2050(13) 0.2027(11) 0.3143(9) 0.052(3) Uani 1 1 d . A .
C4 C 0.3497(11) 0.1930(9) 0.4477(7) 0.034(2) Uani 1 1 d . . .
C5 C 0.0403(11) 0.3313(9) 0.5232(7) 0.034(2) Uani 1 1 d . . .
C6 C -0.0864(11) 0.3571(10) 0.4832(8) 0.041(3) Uani 1 1 d . . .
H6 H -0.1125 0.3357 0.4172 0.049 Uiso 1 1 calc R . .
C7 C -0.1750(13) 0.4159(11) 0.5432(10) 0.052(3) Uani 1 1 d . . .
H7 H -0.2626 0.4319 0.5185 0.063 Uiso 1 1 calc R . .
C8 C -0.1298(12) 0.4497(11) 0.6398(10) 0.048(3) Uani 1 1 d . . .
H8 H -0.1847 0.4920 0.6812 0.057 Uiso 1 1 calc R . .
C9 C -0.0001(12) 0.4194(10) 0.6748(9) 0.045(3) Uani 1 1 d . . .
H9 H 0.0290 0.4414 0.7404 0.054 Uiso 1 1 calc R . .
C10 C 0.4832(11) 0.1659(9) 0.4927(8) 0.039(2) Uani 1 1 d . . .
C11 C 0.5822(13) 0.1120(10) 0.4380(9) 0.049(3) Uani 1 1 d . . .
H11 H 0.5638 0.0908 0.3713 0.059 Uiso 1 1 calc R . .
C12 C 0.7065(13) 0.0910(11) 0.4838(11) 0.057(3) Uani 1 1 d . . .
H12 H 0.7737 0.0552 0.4491 0.068 Uiso 1 1 calc R . .
C13 C 0.7296(12) 0.1242(11) 0.5830(11) 0.058(3) Uani 1 1 d . . .
H13 H 0.8127 0.1099 0.6156 0.070 Uiso 1 1 calc R . .
C14 C 0.6310(12) 0.1779(11) 0.6333(10) 0.052(3) Uani 1 1 d . . .
H14 H 0.6504 0.2015 0.6997 0.063 Uiso 1 1 calc R . .
C15 C 0.1927(13) 0.1900(12) 0.2072(9) 0.079(3) Uani 1 1 d DU . .
C16 C 0.1236(17) 0.2790(15) 0.1766(11) 0.079(3) Uani 0.740(13) 1 d PDU A 1
H16 H 0.0833 0.3339 0.2189 0.095 Uiso 0.740(13) 1 calc PR A 1
C17 C 0.119(2) 0.2808(19) 0.0795(10) 0.088(3) Uani 0.740(13) 1 d PDU A 1
H17 H 0.0731 0.3393 0.0565 0.106 Uiso 0.740(13) 1 calc PR A 1
C18 C 0.1769(19) 0.2013(18) 0.0140(14) 0.090(3) Uani 0.740(13) 1 d PDU A 1
H18 H 0.1725 0.2051 -0.0511 0.108 Uiso 0.740(13) 1 calc PR A 1
C19 C 0.242(2) 0.115(2) 0.0518(15) 0.090(3) Uani 0.740(13) 1 d PDU A 1
H19 H 0.2809 0.0601 0.0089 0.108 Uiso 0.740(13) 1 calc PR A 1
C16' C 0.057(2) 0.187(4) 0.163(3) 0.079(3) Uani 0.260(13) 1 d PDU A 2
H16' H -0.0136 0.2176 0.1965 0.095 Uiso 0.260(13) 1 calc PR A 2
C17' C 0.031(6) 0.135(5) 0.066(3) 0.088(3) Uani 0.260(13) 1 d PDU A 2
H17' H -0.0592 0.1321 0.0344 0.106 Uiso 0.260(13) 1 calc PR A 2
C18' C 0.135(5) 0.088(5) 0.013(4) 0.090(3) Uani 0.260(13) 1 d PDU A 2
H18' H 0.1126 0.0544 -0.0514 0.108 Uiso 0.260(13) 1 calc PR A 2
C19' C 0.272(6) 0.090(5) 0.056(4) 0.090(3) Uani 0.260(13) 1 d PDU A 2
H19' H 0.3423 0.0587 0.0219 0.108 Uiso 0.260(13) 1 calc PR A 2
C20 C 0.2226(19) 0.6776(17) 1.0367(12) 0.093(5) Uani 1 1 d U . .
H20A H 0.1761 0.7353 1.0074 0.111 Uiso 1 1 calc R . .
H20B H 0.3183 0.7103 1.0605 0.111 Uiso 1 1 calc R . .
C21 C 0.146(2) 0.646(2) 1.1168(13) 0.120(7) Uani 1 1 d U . .
H21A H 0.0972 0.5682 1.0969 0.180 Uiso 1 1 calc R . .
H21B H 0.0796 0.7014 1.1328 0.180 Uiso 1 1 calc R . .
H21C H 0.2119 0.6477 1.1722 0.180 Uiso 1 1 calc R . .
C22 C 0.268(2) 0.7045(16) 0.7845(14) 0.099(5) Uani 1 1 d U . .
H22A H 0.2916 0.6761 0.7200 0.119 Uiso 1 1 calc R . .
H22B H 0.1739 0.6704 0.7894 0.119 Uiso 1 1 calc R . .
C23 C 0.273(3) 0.8258(18) 0.8013(17) 0.135(8) Uani 1 1 d U . .
H23A H 0.3430 0.8589 0.8544 0.203 Uiso 1 1 calc R . .
H23B H 0.1833 0.8487 0.8163 0.203 Uiso 1 1 calc R . .
H23C H 0.2976 0.8542 0.7447 0.203 Uiso 1 1 calc R . .

loop_
_atom_site_aniso_label
_atom_site_aniso_U_11
_atom_site_aniso_U_22
_atom_site_aniso_U_33
_atom_site_aniso_U_23
_atom_site_aniso_U_13
_atom_site_aniso_U_12
Eu1 0.0304(3) 0.0438(3) 0.0308(3) 0.0024(2) 0.0018(2) 0.0066(2)
N1 0.026(5) 0.042(5) 0.036(5) 0.005(4) 0.001(4) 0.004(4)
N2 0.042(6) 0.065(7) 0.039(6) 0.005(5) 0.002(4) 0.010(5)
N3 0.054(6) 0.042(5) 0.033(5) 0.005(4) 0.010(4) 0.002(4)
N4 0.033(5) 0.049(5) 0.032(5) 0.003(4) 0.011(4) 0.010(4)
N5 0.041(5) 0.051(6) 0.032(5) 0.007(4) 0.006(4) 0.010(4)
N6 0.081(7) 0.138(8) 0.054(6) 0.004(6) 0.009(6) 0.020(7)
N6' 0.081(7) 0.138(8) 0.054(6) 0.004(6) 0.009(6) 0.020(7)
N7 0.029(5) 0.063(7) 0.056(7) 0.012(6) 0.005(5) 0.009(5)
N8 0.044(6) 0.059(7) 0.046(6) 0.007(5) 0.005(5) 0.008(5)
N9 0.037(6) 0.074(8) 0.055(7) 0.026(6) 0.000(5) 0.003(5)
O1 0.045(5) 0.060(5) 0.041(5) -0.010(4) -0.004(4) 0.017(4)
O2 0.053(6) 0.104(8) 0.045(5) -0.023(5) 0.004(4) 0.015(5)
O3 0.073(7) 0.064(6) 0.080(7) 0.011(5) -0.008(6) 0.010(5)
O4 0.065(6) 0.064(6) 0.050(5) 0.012(4) -0.020(4) 0.019(5)
O5 0.061(6) 0.056(5) 0.055(6) 0.015(4) 0.006(5) 0.006(4)
O6 0.097(9) 0.098(8) 0.080(8) 0.043(7) -0.012(7) 0.026(7)
O7 0.035(5) 0.058(5) 0.064(6) 0.008(4) 0.004(4) 0.010(4)
O8 0.039(5) 0.070(6) 0.052(5) 0.015(4) -0.011(4) 0.001(4)
O9 0.060(6) 0.056(6) 0.128(10) 0.024(6) 0.020(6) -0.014(5)
O10 0.045(5) 0.072(6) 0.046(5) 0.012(4) 0.015(4) 0.000(4)
O11 0.053(5) 0.044(5) 0.053(5) 0.003(4) -0.008(4) -0.002(4)
O12 0.067(7) 0.106(9) 0.101(9) 0.042(7) 0.003(6) -0.033(6)
P1 0.0417(18) 0.0579(19) 0.0399(17) -0.0080(14) -0.0014(13) 0.0111(14)
C1 0.032(6) 0.081(10) 0.052(8) -0.003(6) 0.004(6) -0.001(6)
C2 0.035(6) 0.037(6) 0.040(6) 0.001(5) 0.010(5) 0.000(4)
C3 0.055(8) 0.053(7) 0.051(8) 0.013(6) 0.005(6) 0.012(6)
C4 0.037(6) 0.032(5) 0.034(6) 0.005(4) 0.014(5) -0.001(4)
C5 0.035(6) 0.034(5) 0.035(6) 0.009(4) 0.006(4) 0.003(4)
C6 0.030(6) 0.051(7) 0.041(6) 0.009(5) -0.005(5) 0.004(5)
C7 0.039(7) 0.062(8) 0.063(9) 0.027(7) 0.003(6) 0.013(6)
C8 0.027(6) 0.057(7) 0.063(8) 0.016(6) 0.012(5) 0.010(5)
C9 0.040(7) 0.050(7) 0.044(7) 0.004(5) 0.006(5) 0.009(5)
C10 0.033(6) 0.038(6) 0.046(7) 0.006(5) 0.012(5) 0.006(4)
C11 0.046(7) 0.052(7) 0.047(7) -0.004(5) 0.017(6) 0.012(5)
C12 0.036(7) 0.052(7) 0.082(10) 0.002(7) 0.022(7) 0.015(5)
C13 0.023(6) 0.060(8) 0.087(11) 0.001(7) -0.004(6) 0.012(5)
C14 0.034(7) 0.068(8) 0.052(8) 0.009(6) -0.004(6) 0.009(6)
C15 0.070(7) 0.130(8) 0.037(5) 0.009(6) 0.009(5) 0.028(6)
C16 0.070(6) 0.129(7) 0.039(5) 0.013(6) 0.002(5) 0.027(6)
C17 0.081(6) 0.137(7) 0.048(5) 0.016(6) 0.000(5) 0.024(6)
C18 0.083(6) 0.137(7) 0.049(5) 0.012(6) 0.003(5) 0.021(6)
C19 0.083(7) 0.139(7) 0.047(5) 0.008(5) 0.005(5) 0.024(6)
C16' 0.070(6) 0.129(7) 0.039(5) 0.013(6) 0.002(5) 0.027(6)
C17' 0.081(6) 0.137(7) 0.048(5) 0.016(6) 0.000(5) 0.024(6)
C18' 0.083(6) 0.137(7) 0.049(5) 0.012(6) 0.003(5) 0.021(6)
C19' 0.083(7) 0.139(7) 0.047(5) 0.008(5) 0.005(5) 0.024(6)
C20 0.079(10) 0.119(12) 0.069(9) -0.030(9) 0.016(8) 0.032(9)
C21 0.108(15) 0.19(2) 0.059(11) -0.004(12) 0.022(10) 0.043(14)
C22 0.115(13) 0.088(11) 0.094(11) 0.010(9) -0.007(10) 0.045(10)
C23 0.19(2) 0.097(14) 0.121(17) 0.040(13) -0.026(16) 0.018(15)

loop_
_atom_type_symbol
_atom_type_description
_atom_type_scat_dispersion_real
_atom_type_scat_dispersion_imag
_atom_type_scat_source
C C 0.0033 0.0016 'International Tables Vol C Tables 4.2.6.8 and 6.1.1.4'
H H 0.0000 0.0000 'International Tables Vol C Tables 4.2.6.8 and 6.1.1.4'
N N 0.0061 0.0033 'International Tables Vol C Tables 4.2.6.8 and 6.1.1.4'
O O 0.0106 0.0060 'International Tables Vol C Tables 4.2.6.8 and 6.1.1.4'
P P 0.1023 0.0942 'International Tables Vol C Tables 4.2.6.8 and 6.1.1.4'
Eu Eu -0.1578 3.6682 'International Tables Vol C Tables 4.2.6.8 and 6.1.1.4'

loop_
_geom_angle_atom_site_label_1
_geom_angle_atom_site_label_2
_geom_angle_atom_site_label_3
_geom_angle
_geom_angle_site_symmetry_1
_geom_angle_site_symmetry_3
_geom_angle_publ_flag
O1 Eu1 O8 79.0(3) . . ?
O1 Eu1 O10 73.1(3) . . ?
O8 Eu1 O10 139.5(3) . . ?
O1 Eu1 O4 74.9(3) . . ?
O8 Eu1 O4 119.9(3) . . ?
O10 Eu1 O4 80.4(3) . . ?
O1 Eu1 O11 120.7(3) . . ?
O8 Eu1 O11 131.0(3) . . ?
O10 Eu1 O11 50.9(3) . . ?
O4 Eu1 O11 108.9(3) . . ?
O1 Eu1 N1 137.8(3) . . ?
O8 Eu1 N1 69.4(3) . . ?
O10 Eu1 N1 114.9(3) . . ?
O4 Eu1 N1 145.7(3) . . ?
O11 Eu1 N1 67.6(3) . . ?
O1 Eu1 O7 73.4(3) . . ?
O8 Eu1 O7 50.1(3) . . ?
O10 Eu1 O7 140.3(3) . . ?
O4 Eu1 O7 70.7(3) . . ?
O11 Eu1 O7 165.7(3) . . ?
N1 Eu1 O7 104.2(3) . . ?
O1 Eu1 N4 81.2(3) . . ?
O8 Eu1 N4 71.2(3) . . ?
O10 Eu1 N4 76.0(3) . . ?
O4 Eu1 N4 150.3(3) . . ?
O11 Eu1 N4 68.9(3) . . ?
N1 Eu1 N4 62.7(3) . . ?
O7 Eu1 N4 118.9(3) . . ?
O1 Eu1 N5 142.5(3) . . ?
O8 Eu1 N5 85.0(3) . . ?
O10 Eu1 N5 134.2(3) . . ?
O4 Eu1 N5 84.4(3) . . ?
O11 Eu1 N5 95.4(3) . . ?
N1 Eu1 N5 62.6(3) . . ?
O7 Eu1 N5 70.3(3) . . ?
N4 Eu1 N5 125.0(3) . . ?
O1 Eu1 O5 115.7(3) . . ?
O8 Eu1 O5 151.2(3) . . ?
O10 Eu1 O5 69.0(3) . . ?
O4 Eu1 O5 49.3(3) . . ?
O11 Eu1 O5 64.9(3) . . ?
N1 Eu1 O5 105.2(3) . . ?
O7 Eu1 O5 108.0(3) . . ?
N4 Eu1 O5 133.0(3) . . ?
N5 Eu1 O5 68.3(3) . . ?
C2 N1 C4 116.2(9) . . ?
C2 N1 Eu1 121.9(7) . . ?
C4 N1 Eu1 121.8(7) . . ?
C3 N2 C2 115.3(10) . . ?
C4 N3 C3 115.5(10) . . ?
C9 N4 C5 117.4(9) . . ?
C9 N4 Eu1 121.1(7) . . ?
C5 N4 Eu1 121.5(6) . . ?
C14 N5 C10 117.1(10) . . ?
C14 N5 Eu1 121.7(8) . . ?
C10 N5 Eu1 121.2(7) . . ?
C15 N6 C19 113(2) . . ?
C15 N6' C19' 125(5) . . ?
O6 N7 O5 122.8(12) . . ?
O6 N7 O4 120.0(11) . . ?
O5 N7 O4 117.1(10) . . ?
O9 N8 O8 122.7(11) . . ?
O9 N8 O7 121.6(11) . . ?
O8 N8 O7 115.7(10) . . ?
O12 N9 O10 123.3(12) . . ?
O12 N9 O11 120.0(12) . . ?
O10 N9 O11 116.6(10) . . ?
P1 O1 Eu1 152.4(5) . . ?
C20 O2 P1 120.8(10) . . ?
C22 O3 P1 122.1(11) . . ?
N7 O4 Eu1 100.0(7) . . ?
N7 O5 Eu1 93.2(7) . . ?
N8 O7 Eu1 94.4(6) . . ?
N8 O8 Eu1 99.8(7) . . ?
N9 O10 Eu1 98.6(6) . . ?
N9 O11 Eu1 93.3(7) . . ?
O1 P1 O3 113.8(6) . . ?
O1 P1 O2 105.5(5) . . ?
O3 P1 O2 109.1(6) . . ?
O1 P1 C1 117.2(6) . . ?
O3 P1 C1 101.8(6) . . ?
O2 P1 C1 109.3(6) . . ?
C1 C1 P1 115.7(11) 2_667 . ?
C1 C1 H1A 108.4 2_667 . ?
P1 C1 H1A 108.4 . . ?
C1 C1 H1B 108.4 2_667 . ?
P1 C1 H1B 108.4 . . ?
H1A C1 H1B 107.4 . . ?
N1 C2 N2 125.0(10) . . ?
N1 C2 C5 118.7(10) . . ?
N2 C2 C5 116.3(10) . . ?
N2 C3 N3 123.9(11) . . ?
N2 C3 C15 121.9(11) . . ?
N3 C3 C15 114.2(10) . . ?
N3 C4 N1 123.7(10) . . ?
N3 C4 C10 118.0(9) . . ?
N1 C4 C10 118.2(9) . . ?
N4 C5 C6 123.1(10) . . ?
N4 C5 C2 114.9(9) . . ?
C6 C5 C2 122.0(10) . . ?
C5 C6 C7 119.0(11) . . ?
C5 C6 H6 120.5 . . ?
C7 C6 H6 120.5 . . ?
C8 C7 C6 118.5(11) . . ?
C8 C7 H7 120.8 . . ?
C6 C7 H7 120.8 . . ?
C7 C8 C9 119.0(11) . . ?
C7 C8 H8 120.5 . . ?
C9 C8 H8 120.5 . . ?
N4 C9 C8 123.0(11) . . ?
N4 C9 H9 118.5 . . ?
C8 C9 H9 118.5 . . ?
N5 C10 C11 122.0(10) . . ?
N5 C10 C4 116.1(9) . . ?
C11 C10 C4 121.8(10) . . ?
C12 C11 C10 119.2(12) . . ?
C12 C11 H11 120.4 . . ?
C10 C11 H11 120.4 . . ?
C11 C12 C13 118.4(11) . . ?
C11 C12 H12 120.8 . . ?
C13 C12 H12 120.8 . . ?
C14 C13 C12 120.4(12) . . ?
C14 C13 H13 119.8 . . ?
C12 C13 H13 119.8 . . ?
N5 C14 C13 122.8(12) . . ?
N5 C14 H14 118.6 . . ?
C13 C14 H14 118.6 . . ?
C16 C15 C16' 50.0(18) . . ?
C16 C15 N6' 119(2) . . ?
C16' C15 N6' 119(3) . . ?
C16 C15 N6 125.7(16) . . ?
C16' C15 N6 106(2) . . ?
N6' C15 N6 22(2) . . ?
C16 C15 C3 111.5(11) . . ?
C16' C15 C3 115(2) . . ?
N6' C15 C3 122(3) . . ?
N6 C15 C3 122.5(14) . . ?
C17 C16 C15 115.6(17) . . ?
C17 C16 H16 122.2 . . ?
C15 C16 H16 122.2 . . ?
C16 C17 C18 124(2) . . ?
C16 C17 H17 117.9 . . ?
C18 C17 H17 117.9 . . ?
C17 C18 C19 116(2) . . ?
C17 C18 H18 122.2 . . ?
C19 C18 H18 122.2 . . ?
C18 C19 N6 126(2) . . ?
C18 C19 H19 117.1 . . ?
N6 C19 H19 117.1 . . ?
C17' C16' C15 118(4) . . ?
C17' C16' H16' 121.2 . . ?
C15 C16' H16' 121.2 . . ?
C16' C17' C18' 122(5) . . ?
C16' C17' H17' 118.9 . . ?
C18' C17' H17' 118.9 . . ?
C17' C18' C19' 122(6) . . ?
C17' C18' H18' 119.2 . . ?
C19' C18' H18' 119.2 . . ?
C18' C19' N6' 115(6) . . ?
C18' C19' H19' 122.6 . . ?
N6' C19' H19' 122.6 . . ?
O2 C20 C21 106.4(16) . . ?
O2 C20 H20A 110.5 . . ?
C21 C20 H20A 110.5 . . ?
O2 C20 H20B 110.5 . . ?
C21 C20 H20B 110.5 . . ?
H20A C20 H20B 108.6 . . ?
C20 C21 H21A 109.5 . . ?
C20 C21 H21B 109.5 . . ?
H21A C21 H21B 109.5 . . ?
C20 C21 H21C 109.5 . . ?
H21A C21 H21C 109.5 . . ?
H21B C21 H21C 109.5 . . ?
C23 C22 O3 109.9(17) . . ?
C23 C22 H22A 109.7 . . ?
O3 C22 H22A 109.7 . . ?
C23 C22 H22B 109.7 . . ?
O3 C22 H22B 109.7 . . ?
H22A C22 H22B 108.2 . . ?
C22 C23 H23A 109.5 . . ?
C22 C23 H23B 109.5 . . ?
H23A C23 H23B 109.5 . . ?
C22 C23 H23C 109.5 . . ?
H23A C23 H23C 109.5 . . ?
H23B C23 H23C 109.5 . . ?

loop_
_geom_bond_atom_site_label_1
_geom_bond_atom_site_label_2
_geom_bond_distance
_geom_bond_site_symmetry_2
_geom_bond_publ_flag
Eu1 O1 2.371(7) . ?
Eu1 O8 2.481(9) . ?
Eu1 O10 2.483(8) . ?
Eu1 O4 2.492(8) . ?
Eu1 O11 2.572(8) . ?
Eu1 N1 2.586(9) . ?
Eu1 O7 2.588(8) . ?
Eu1 N4 2.610(9) . ?
Eu1 N5 2.631(9) . ?
Eu1 O5 2.635(8) . ?
N1 C2 1.310(14) . ?
N1 C4 1.362(13) . ?
N2 C3 1.339(15) . ?
N2 C2 1.343(14) . ?
N3 C4 1.319(14) . ?
N3 C3 1.366(15) . ?
N4 C9 1.334(14) . ?
N4 C5 1.351(13) . ?
N5 C14 1.349(15) . ?
N5 C10 1.366(14) . ?
N6 C15 1.392(9) . ?
N6 C19 1.399(9) . ?
N6' C15 1.391(10) . ?
N6' C19' 1.393(10) . ?
N7 O6 1.220(13) . ?
N7 O5 1.253(13) . ?
N7 O4 1.260(13) . ?
N8 O9 1.232(13) . ?
N8 O8 1.265(13) . ?
N8 O7 1.273(12) . ?
N9 O12 1.216(13) . ?
N9 O10 1.257(14) . ?
N9 O11 1.297(13) . ?
O1 P1 1.489(8) . ?
O2 C20 1.481(18) . ?
O2 P1 1.574(9) . ?
O3 C22 1.500(19) . ?
O3 P1 1.563(10) . ?
P1 C1 1.776(13) . ?
C1 C1 1.56(3) 2_667 ?
C1 H1A 0.9700 . ?
C1 H1B 0.9700 . ?
C2 C5 1.504(14) . ?
C3 C15 1.494(17) . ?
C4 C10 1.466(15) . ?
C5 C6 1.377(15) . ?
C6 C7 1.394(17) . ?
C6 H6 0.9300 . ?
C7 C8 1.374(18) . ?
C7 H7 0.9300 . ?
C8 C9 1.397(16) . ?
C8 H8 0.9300 . ?
C9 H9 0.9300 . ?
C10 C11 1.403(15) . ?
C11 C12 1.371(18) . ?
C11 H11 0.9300 . ?
C12 C13 1.382(19) . ?
C12 H12 0.9300 . ?
C13 C14 1.367(17) . ?
C13 H13 0.9300 . ?
C14 H14 0.9300 . ?
C15 C16 1.389(9) . ?
C15 C16' 1.391(10) . ?
C16 C17 1.379(9) . ?
C16 H16 0.9300 . ?
C17 C18 1.382(10) . ?
C17 H17 0.9300 . ?
C18 C19 1.384(10) . ?
C18 H18 0.9300 . ?
C19 H19 0.9300 . ?
C16' C17' 1.390(10) . ?
C16' H16' 0.9300 . ?
C17' C18' 1.391(10) . ?
C17' H17' 0.9300 . ?
C18' C19' 1.392(10) . ?
C18' H18' 0.9300 . ?
C19' H19' 0.9300 . ?
C20 C21 1.49(2) . ?
C20 H20A 0.9700 . ?
C20 H20B 0.9700 . ?
C21 H21A 0.9600 . ?
C21 H21B 0.9600 . ?
C21 H21C 0.9600 . ?
C22 C23 1.38(2) . ?
C22 H22A 0.9700 . ?
C22 H22B 0.9700 . ?
C23 H23A 0.9600 . ?
C23 H23B 0.9600 . ?
C23 H23C 0.9600 . ?

loop_
_geom_torsion_atom_site_label_1
_geom_torsion_atom_site_label_2
_geom_torsion_atom_site_label_3
_geom_torsion_atom_site_label_4
_geom_torsion
_geom_torsion_site_symmetry_1
_geom_torsion_site_symmetry_2
_geom_torsion_site_symmetry_3
_geom_torsion_site_symmetry_4
_geom_torsion_publ_flag
O1 Eu1 N1 C2 -35.6(10) . . . . ?
O8 Eu1 N1 C2 -79.8(8) . . . . ?
O10 Eu1 N1 C2 56.4(8) . . . . ?
O4 Eu1 N1 C2 166.9(7) . . . . ?
O11 Eu1 N1 C2 75.9(8) . . . . ?
O7 Eu1 N1 C2 -116.5(8) . . . . ?
N4 Eu1 N1 C2 -1.0(7) . . . . ?
N5 Eu1 N1 C2 -175.0(9) . . . . ?
O5 Eu1 N1 C2 129.9(8) . . . . ?
O1 Eu1 N1 C4 140.1(7) . . . . ?
O8 Eu1 N1 C4 95.9(8) . . . . ?
O10 Eu1 N1 C4 -127.9(7) . . . . ?
O4 Eu1 N1 C4 -17.4(10) . . . . ?
O11 Eu1 N1 C4 -108.4(8) . . . . ?
O7 Eu1 N1 C4 59.2(8) . . . . ?
N4 Eu1 N1 C4 174.7(8) . . . . ?
N5 Eu1 N1 C4 0.7(7) . . . . ?
O5 Eu1 N1 C4 -54.4(8) . . . . ?
O1 Eu1 N4 C9 -21.9(8) . . . . ?
O8 Eu1 N4 C9 -103.2(9) . . . . ?
O10 Eu1 N4 C9 52.8(8) . . . . ?
O4 Eu1 N4 C9 14.6(12) . . . . ?
O11 Eu1 N4 C9 105.9(9) . . . . ?
N1 Eu1 N4 C9 -179.2(9) . . . . ?
O7 Eu1 N4 C9 -87.4(9) . . . . ?
N5 Eu1 N4 C9 -172.6(8) . . . . ?
O5 Eu1 N4 C9 95.3(9) . . . . ?
O1 Eu1 N4 C5 162.1(8) . . . . ?
O8 Eu1 N4 C5 80.8(8) . . . . ?
O10 Eu1 N4 C5 -123.2(8) . . . . ?
O4 Eu1 N4 C5 -161.5(7) . . . . ?
O11 Eu1 N4 C5 -70.2(8) . . . . ?
N1 Eu1 N4 C5 4.8(7) . . . . ?
O7 Eu1 N4 C5 96.6(8) . . . . ?
N5 Eu1 N4 C5 11.4(9) . . . . ?
O5 Eu1 N4 C5 -80.8(8) . . . . ?
O1 Eu1 N5 C14 44.8(11) . . . . ?
O8 Eu1 N5 C14 109.4(9) . . . . ?
O10 Eu1 N5 C14 -82.1(10) . . . . ?
O4 Eu1 N5 C14 -11.3(9) . . . . ?
O11 Eu1 N5 C14 -119.8(9) . . . . ?
N1 Eu1 N5 C14 178.8(10) . . . . ?
O7 Eu1 N5 C14 60.2(9) . . . . ?
N4 Eu1 N5 C14 172.2(8) . . . . ?
O5 Eu1 N5 C14 -59.6(9) . . . . ?
O1 Eu1 N5 C10 -136.1(8) . . . . ?
O8 Eu1 N5 C10 -71.5(8) . . . . ?
O10 Eu1 N5 C10 97.0(8) . . . . ?
O4 Eu1 N5 C10 167.8(8) . . . . ?
O11 Eu1 N5 C10 59.3(8) . . . . ?
N1 Eu1 N5 C10 -2.1(7) . . . . ?
O7 Eu1 N5 C10 -120.7(8) . . . . ?
N4 Eu1 N5 C10 -8.7(9) . . . . ?
O5 Eu1 N5 C10 119.5(8) . . . . ?
O8 Eu1 O1 P1 -65.5(12) . . . . ?
O10 Eu1 O1 P1 144.2(12) . . . . ?
O4 Eu1 O1 P1 59.9(11) . . . . ?
O11 Eu1 O1 P1 163.1(11) . . . . ?
N1 Eu1 O1 P1 -107.2(11) . . . . ?
O7 Eu1 O1 P1 -14.1(11) . . . . ?
N4 Eu1 O1 P1 -137.8(12) . . . . ?
N5 Eu1 O1 P1 1.0(14) . . . . ?
O5 Eu1 O1 P1 88.4(12) . . . . ?
O6 N7 O4 Eu1 -175.9(10) . . . . ?
O5 N7 O4 Eu1 5.0(11) . . . . ?
O1 Eu1 O4 N7 142.7(7) . . . . ?
O8 Eu1 O4 N7 -149.9(6) . . . . ?
O10 Eu1 O4 N7 67.7(7) . . . . ?
O11 Eu1 O4 N7 24.9(8) . . . . ?
N1 Eu1 O4 N7 -52.8(10) . . . . ?
O7 Eu1 O4 N7 -139.9(8) . . . . ?
N4 Eu1 O4 N7 105.3(8) . . . . ?
N5 Eu1 O4 N7 -68.9(7) . . . . ?
O5 Eu1 O4 N7 -2.8(6) . . . . ?
O6 N7 O5 Eu1 176.3(11) . . . . ?
O4 N7 O5 Eu1 -4.7(10) . . . . ?
O1 Eu1 O5 N7 -34.6(7) . . . . ?
O8 Eu1 O5 N7 81.3(8) . . . . ?
O10 Eu1 O5 N7 -92.6(7) . . . . ?
O4 Eu1 O5 N7 2.8(6) . . . . ?
O11 Eu1 O5 N7 -148.1(7) . . . . ?
N1 Eu1 O5 N7 156.2(6) . . . . ?
O7 Eu1 O5 N7 45.2(7) . . . . ?
N4 Eu1 O5 N7 -137.2(6) . . . . ?
N5 Eu1 O5 N7 104.5(7) . . . . ?
O9 N8 O7 Eu1 -179.0(10) . . . . ?
O8 N8 O7 Eu1 2.6(10) . . . . ?
O1 Eu1 O7 N8 -90.9(6) . . . . ?
O8 Eu1 O7 N8 -1.6(6) . . . . ?
O10 Eu1 O7 N8 -124.6(7) . . . . ?
O4 Eu1 O7 N8 -170.3(7) . . . . ?
O11 Eu1 O7 N8 98.8(12) . . . . ?
N1 Eu1 O7 N8 45.2(7) . . . . ?
N4 Eu1 O7 N8 -21.2(7) . . . . ?
N5 Eu1 O7 N8 98.7(7) . . . . ?
O5 Eu1 O7 N8 156.8(6) . . . . ?
O9 N8 O8 Eu1 178.8(10) . . . . ?
O7 N8 O8 Eu1 -2.7(10) . . . . ?
O1 Eu1 O8 N8 79.1(7) . . . . ?
O10 Eu1 O8 N8 126.0(7) . . . . ?
O4 Eu1 O8 N8 13.8(8) . . . . ?
O11 Eu1 O8 N8 -159.6(6) . . . . ?
N1 Eu1 O8 N8 -129.4(7) . . . . ?
O7 Eu1 O8 N8 1.6(6) . . . . ?
N4 Eu1 O8 N8 163.5(7) . . . . ?
N5 Eu1 O8 N8 -66.8(7) . . . . ?
O5 Eu1 O8 N8 -45.2(10) . . . . ?
O12 N9 O10 Eu1 174.9(11) . . . . ?
O11 N9 O10 Eu1 -8.0(11) . . . . ?
O1 Eu1 O10 N9 163.6(8) . . . . ?
O8 Eu1 O10 N9 115.1(7) . . . . ?
O4 Eu1 O10 N9 -119.4(7) . . . . ?
O11 Eu1 O10 N9 4.7(6) . . . . ?
N1 Eu1 O10 N9 28.2(8) . . . . ?
O7 Eu1 O10 N9 -162.7(6) . . . . ?
N4 Eu1 O10 N9 78.7(7) . . . . ?
N5 Eu1 O10 N9 -47.0(9) . . . . ?
O5 Eu1 O10 N9 -69.4(7) . . . . ?
O12 N9 O11 Eu1 -175.1(11) . . . . ?
O10 N9 O11 Eu1 7.7(10) . . . . ?
O1 Eu1 O11 N9 -28.1(7) . . . . ?
O8 Eu1 O11 N9 -130.8(6) . . . . ?
O10 Eu1 O11 N9 -4.5(6) . . . . ?
O4 Eu1 O11 N9 55.1(7) . . . . ?
N1 Eu1 O11 N9 -161.4(7) . . . . ?
O7 Eu1 O11 N9 141.0(10) . . . . ?
N4 Eu1 O11 N9 -93.3(6) . . . . ?
N5 Eu1 O11 N9 141.1(6) . . . . ?
O5 Eu1 O11 N9 78.1(6) . . . . ?
Eu1 O1 P1 O3 77.0(12) . . . . ?
Eu1 O1 P1 O2 -163.4(11) . . . . ?
Eu1 O1 P1 C1 -41.5(14) . . . . ?
C22 O3 P1 O1 45.8(13) . . . . ?
C22 O3 P1 O2 -71.7(13) . . . . ?
C22 O3 P1 C1 172.8(12) . . . . ?
C20 O2 P1 O1 -165.4(11) . . . . ?
C20 O2 P1 O3 -42.8(12) . . . . ?
C20 O2 P1 C1 67.8(13) . . . . ?
O1 P1 C1 C1 -70.0(14) . . . 2_667 ?
O3 P1 C1 C1 165.2(13) . . . 2_667 ?
O2 P1 C1 C1 49.9(15) . . . 2_667 ?
C4 N1 C2 N2 1.1(16) . . . . ?
Eu1 N1 C2 N2 177.0(8) . . . . ?
C4 N1 C2 C5 -178.2(9) . . . . ?
Eu1 N1 C2 C5 -2.2(13) . . . . ?
C3 N2 C2 N1 -0.6(17) . . . . ?
C3 N2 C2 C5 178.6(10) . . . . ?
C2 N2 C3 N3 3.6(18) . . . . ?
C2 N2 C3 C15 -172.1(11) . . . . ?
C4 N3 C3 N2 -6.8(17) . . . . ?
C4 N3 C3 C15 169.2(10) . . . . ?
C3 N3 C4 N1 7.3(15) . . . . ?
C3 N3 C4 C10 -173.9(9) . . . . ?
C2 N1 C4 N3 -4.7(15) . . . . ?
Eu1 N1 C4 N3 179.4(7) . . . . ?
C2 N1 C4 C10 176.4(9) . . . . ?
Eu1 N1 C4 C10 0.5(12) . . . . ?
C9 N4 C5 C6 -1.6(15) . . . . ?
Eu1 N4 C5 C6 174.6(8) . . . . ?
C9 N4 C5 C2 176.2(9) . . . . ?
Eu1 N4 C5 C2 -7.6(12) . . . . ?
N1 C2 C5 N4 6.4(14) . . . . ?
N2 C2 C5 N4 -172.9(9) . . . . ?
N1 C2 C5 C6 -175.8(10) . . . . ?
N2 C2 C5 C6 4.9(15) . . . . ?
N4 C5 C6 C7 -0.1(16) . . . . ?
C2 C5 C6 C7 -177.8(10) . . . . ?
C5 C6 C7 C8 2.3(17) . . . . ?
C6 C7 C8 C9 -2.8(18) . . . . ?
C5 N4 C9 C8 1.1(17) . . . . ?
Eu1 N4 C9 C8 -175.1(8) . . . . ?
C7 C8 C9 N4 1.1(18) . . . . ?
C14 N5 C10 C11 1.1(16) . . . . ?
Eu1 N5 C10 C11 -178.1(8) . . . . ?
C14 N5 C10 C4 -177.7(10) . . . . ?
Eu1 N5 C10 C4 3.1(12) . . . . ?
N3 C4 C10 N5 178.7(9) . . . . ?
N1 C4 C10 N5 -2.4(14) . . . . ?
N3 C4 C10 C11 -0.1(15) . . . . ?
N1 C4 C10 C11 178.8(10) . . . . ?
N5 C10 C11 C12 0.0(18) . . . . ?
C4 C10 C11 C12 178.7(11) . . . . ?
C10 C11 C12 C13 -0.2(19) . . . . ?
C11 C12 C13 C14 -1(2) . . . . ?
C10 N5 C14 C13 -2.0(18) . . . . ?
Eu1 N5 C14 C13 177.1(10) . . . . ?
C12 C13 C14 N5 2(2) . . . . ?
C19' N6' C15 C16 -58(2) . . . . ?
C19' N6' C15 C16' 0.0(6) . . . . ?
C19' N6' C15 N6 58(7) . . . . ?
C19' N6' C15 C3 156.4(19) . . . . ?
C19 N6 C15 C16 -0.4(5) . . . . ?
C19 N6 C15 C16' 51.1(18) . . . . ?
C19 N6 C15 N6' -79(8) . . . . ?
C19 N6 C15 C3 -174.2(14) . . . . ?
N2 C3 C15 C16 28.9(16) . . . . ?
N3 C3 C15 C16 -147.2(10) . . . . ?
N2 C3 C15 C16' -26(2) . . . . ?
N3 C3 C15 C16' 158(2) . . . . ?
N2 C3 C15 N6' 177(2) . . . . ?
N3 C3 C15 N6' 1(3) . . . . ?
N2 C3 C15 N6 -156.5(11) . . . . ?
N3 C3 C15 N6 27.4(16) . . . . ?
C16' C15 C16 C17 -80(3) . . . . ?
N6' C15 C16 C17 25(3) . . . . ?
N6 C15 C16 C17 -0.1(6) . . . . ?
C3 C15 C16 C17 174.3(13) . . . . ?
C15 C16 C17 C18 0.0(13) . . . . ?
C16 C17 C18 C19 0.5(17) . . . . ?
C17 C18 C19 N6 -1.1(17) . . . . ?
C15 N6 C19 C18 1.0(13) . . . . ?
C16 C15 C16' C17' 104(2) . . . . ?
N6' C15 C16' C17' 0.0(6) . . . . ?
N6 C15 C16' C17' -20(2) . . . . ?
C3 C15 C16' C17' -158.0(18) . . . . ?
C15 C16' C17' C18' 0.1(13) . . . . ?
C16' C17' C18' C19' 0.0(18) . . . . ?
C17' C18' C19' N6' -0.1(16) . . . . ?
C15 N6' C19' C18' 0.1(12) . . . . ?
P1 O2 C20 C21 -153.9(12) . . . . ?
P1 O3 C22 C23 146.0(17) . . . . ?
